data_7233343
loop_
_publ_author_name
'Kwiczak-Yi\(gitba\,s\?i, Joanna'
'Pirat, Jean-Luc'
'Virieux, David'
'Volle, Jean-No\"el'
'Janiak, Agnieszka'
'Hoffmann, Marcin'
'Mrzyg\/l\'od, Jakub'
'Wawrzyniak, Dariusz'
'Barciszewski, Jan'
'Pluskota-Karwatka, Donata'

_publ_section_title
;
 Synthesis, structural studies and biological properties of some
 phosphono-perfluorophenylalanine derivatives formed by SNAr reactions
;
_journal_issue 42
_journal_name_full 'RSC Advances'
_journal_page_first 24117
_journal_paper_doi 10.1039/C9RA03982A
_journal_volume 9
_journal_year 2019
_chemical_formula_moiety 'C19 H23 F4 N2 O3 P'
_chemical_formula_sum 'C19 H23 F4 N2 O3 P'
_chemical_formula_weight 434.36
_space_group_crystal_system triclinic
_space_group_IT_number 2
_space_group_name_Hall '-P 1'
_space_group_name_H-M_alt 'P -1'
_symmetry_space_group_name_Hall '-P 1'
_symmetry_space_group_name_H-M 'P -1'
_atom_sites_solution_hydrogens mixed
_audit_creation_method SHELXL-2014/7
_audit_update_record
;
2019-04-26 deposited with the CCDC.    2019-07-16 downloaded from the CCDC.
;
_cell_angle_alpha 101.120(4)
_cell_angle_beta 99.040(5)
_cell_angle_gamma 118.147(6)
_cell_formula_units_Z 4
_cell_length_a 11.7691(9)
_cell_length_b 12.2935(5)
_cell_length_c 16.8735(9)
_cell_measurement_reflns_used 4846
_cell_measurement_temperature 100(2)
_cell_measurement_theta_max 27.8960
_cell_measurement_theta_min 3.2240
_cell_volume 2023.5(3)
_computing_structure_refinement 'SHELXL-2014/7 (Sheldrick, 2014)'
_diffrn_ambient_temperature 100(2)
_diffrn_detector_area_resol_mean 16.1544
_diffrn_measured_fraction_theta_full 0.998
_diffrn_measured_fraction_theta_max 0.835
_diffrn_measurement_device_type 'Xcalibur, Eos'
_diffrn_measurement_method '\w scans'
_diffrn_radiation_type MoK\a
_diffrn_radiation_wavelength 0.71073
_diffrn_reflns_av_R_equivalents 0.0273
_diffrn_reflns_av_unetI/netI 0.0590
_diffrn_reflns_Laue_measured_fraction_full 0.998
_diffrn_reflns_Laue_measured_fraction_max 0.835
_diffrn_reflns_limit_h_max 15
_diffrn_reflns_limit_h_min -13
_diffrn_reflns_limit_k_max 16
_diffrn_reflns_limit_k_min -16
_diffrn_reflns_limit_l_max 22
_diffrn_reflns_limit_l_min -20
_diffrn_reflns_number 15277
_diffrn_reflns_point_group_measured_fraction_full 0.998
_diffrn_reflns_point_group_measured_fraction_max 0.835
_diffrn_reflns_theta_full 25.242
_diffrn_reflns_theta_max 28.506
_diffrn_reflns_theta_min 2.789
_diffrn_source 'fine-focus sealed X-ray tube'
_exptl_absorpt_coefficient_mu 0.195
_exptl_absorpt_correction_T_max 1.00000
_exptl_absorpt_correction_T_min 0.97975
_exptl_absorpt_correction_type multi-scan
_exptl_absorpt_process_details
;
CrysAlisPro 1.171.39.46 (Rigaku Oxford Diffraction, 2018)
Empirical absorption correction using spherical harmonics,
 implemented in SCALE3 ABSPACK scaling algorithm.
;
_exptl_crystal_colour colourless
_exptl_crystal_density_diffrn 1.426
_exptl_crystal_description prism
_exptl_crystal_F_000 904
_exptl_crystal_size_max 0.350
_exptl_crystal_size_mid 0.210
_exptl_crystal_size_min 0.180
_refine_diff_density_max 0.900
_refine_diff_density_min -0.688
_refine_diff_density_rms 0.062
_refine_ls_extinction_method none
_refine_ls_goodness_of_fit_ref 1.028
_refine_ls_hydrogen_treatment mixed
_refine_ls_matrix_type full
_refine_ls_number_parameters 545
_refine_ls_number_reflns 8589
_refine_ls_number_restraints 0
_refine_ls_restrained_S_all 1.028
_refine_ls_R_factor_all 0.0798
_refine_ls_R_factor_gt 0.0527
_refine_ls_shift/su_max 0.001
_refine_ls_shift/su_mean 0.000
_refine_ls_structure_factor_coef Fsqd
_refine_ls_weighting_details 'w=1/[\s^2^(Fo^2^)+(0.0467P)^2^+1.4869P] where P=(Fo^2^+2Fc^2^)/3'
_refine_ls_weighting_scheme calc
_refine_ls_wR_factor_gt 0.1145
_refine_ls_wR_factor_ref 0.1311
_reflns_Friedel_coverage 0.000
_reflns_number_gt 6237
_reflns_number_total 8589
_reflns_threshold_expression 'I > 2\s(I)'
_cod_data_source_file c9ra03982a2.cif
_cod_data_source_block 2k
_cod_original_cell_volume 2023.5(2)
_cod_database_code 7233343
_shelx_shelxl_version_number 2014/7
_shelx_space_group_comment
;
The symmetry employed for this shelxl refinement is uniquely defined
by the following loop, which should always be used as a source of
symmetry information in preference to the above space-group names.
They are only intended as comments.
;
_shelx_estimated_absorpt_t_min 0.935
_shelx_estimated_absorpt_t_max 0.966

loop_
_space_group_symop_operation_xyz
'x, y, z'
'-x, -y, -z'

loop_
_atom_site_label
_atom_site_type_symbol
_atom_site_fract_x
_atom_site_fract_y
_atom_site_fract_z
_atom_site_U_iso_or_equiv
_atom_site_adp_type
_atom_site_occupancy
_atom_site_site_symmetry_order
_atom_site_calc_flag
_atom_site_refinement_flags_posn
_atom_site_refinement_flags_adp
P1 P 1.07488(7) 0.70149(6) 0.64041(4) 0.02232(16) Uani 1 1 d . .
F1 F 0.71808(15) 0.70959(15) 0.62243(10) 0.0348(4) Uani 1 1 d . .
O1 O 1.08280(19) 0.58420(16) 0.63347(11) 0.0275(4) Uani 1 1 d . .
N1 N 1.0026(2) 0.6779(2) 0.47555(15) 0.0273(5) Uani 1 1 d . .
C1 C 1.3205(3) 0.8317(3) 0.6268(3) 0.0608(11) Uani 1 1 d . .
H1A H 1.2946 0.8013 0.5644 0.073 Uiso 1 1 calc R U
H1B H 1.3405 0.7709 0.6477 0.073 Uiso 1 1 calc R U
P2 P 0.31568(6) 0.29983(6) -0.11670(4) 0.02005(15) Uani 1 1 d . .
F2 F 0.52333(18) 0.74167(17) 0.55461(12) 0.0486(5) Uani 1 1 d . .
O2 O 1.21107(18) 0.82929(17) 0.65283(13) 0.0308(4) Uani 1 1 d . .
N2 N 0.4041(2) 0.6464(3) 0.37545(18) 0.0359(6) Uani 1 1 d . .
F3 F 0.48332(18) 0.50263(17) 0.28705(11) 0.0463(5) Uani 1 1 d . .
O3 O 1.02903(18) 0.73426(16) 0.71965(11) 0.0260(4) Uani 1 1 d . .
N3 N 0.3122(2) 0.3204(2) 0.04458(14) 0.0215(5) Uani 1 1 d . .
C3 C 1.0342(3) 0.8562(2) 0.75271(17) 0.0281(6) Uani 1 1 d . .
H3A H 0.9983 0.8797 0.7061 0.034 Uiso 1 1 calc R U
H3B H 1.1283 0.9269 0.7820 0.034 Uiso 1 1 calc R U
F4 F 0.67329(18) 0.46019(16) 0.35667(10) 0.0408(4) Uani 1 1 d . .
O4 O 0.43952(17) 0.41959(16) -0.10879(12) 0.0269(4) Uani 1 1 d . .
N4 N -0.1343(2) 0.4173(2) 0.18251(15) 0.0227(5) Uani 1 1 d . .
C4 C 0.9508(3) 0.8373(3) 0.81304(19) 0.0366(7) Uani 1 1 d . .
H4A H 0.8591 0.7643 0.7841 0.055 Uiso 1 1 calc R U
H4B H 0.9485 0.9161 0.8339 0.055 Uiso 1 1 calc R U
H4C H 0.9903 0.8190 0.8606 0.055 Uiso 1 1 calc R U
F5 F -0.06725(15) 0.30143(13) -0.08795(9) 0.0260(3) Uani 1 1 d . .
O5 O 0.33363(16) 0.18010(15) -0.11792(11) 0.0220(4) Uani 1 1 d . .
C5 C 0.9566(2) 0.6869(2) 0.54986(16) 0.0215(5) Uani 1 1 d . .
H5 H 0.9506 0.7666 0.5622 0.026 Uiso 1 1 calc R U
F6 F -0.23370(15) 0.29131(15) 0.00128(10) 0.0329(4) Uani 1 1 d . .
O6 O 0.19640(18) 0.24452(19) -0.19865(11) 0.0313(4) Uani 1 1 d . .
C6 C 1.0560(2) 0.7758(2) 0.43898(16) 0.0210(5) Uani 1 1 d . .
F7 F 0.13535(14) 0.53536(14) 0.24894(9) 0.0289(3) Uani 1 1 d . .
C7 C 1.0963(3) 0.9042(2) 0.47881(17) 0.0282(6) Uani 1 1 d . .
H7 H 1.0882 0.9282 0.5337 0.034 Uiso 1 1 calc R U
F8 F 0.30206(14) 0.54932(14) 0.15739(10) 0.0283(4) Uani 1 1 d . .
C8 C 1.1483(3) 0.9967(3) 0.43741(19) 0.0356(7) Uani 1 1 d . .
H8 H 1.1744 1.0836 0.4646 0.043 Uiso 1 1 calc R U
C9 C 1.1630(3) 0.9661(3) 0.35854(19) 0.0352(7) Uani 1 1 d . .
H9 H 1.1989 1.0306 0.3314 0.042 Uiso 1 1 calc R U
C10 C 1.1244(3) 0.8390(3) 0.31928(19) 0.0345(7) Uani 1 1 d . .
H10 H 1.1340 0.8159 0.2647 0.041 Uiso 1 1 calc R U
C11 C 1.0720(3) 0.7457(3) 0.35924(18) 0.0302(6) Uani 1 1 d . .
H11 H 1.0462 0.6591 0.3316 0.036 Uiso 1 1 calc R U
C12 C 0.8155(3) 0.5686(2) 0.53559(17) 0.0251(6) Uani 1 1 d . .
H12A H 0.8084 0.4899 0.5006 0.030 Uiso 1 1 calc R U
H12B H 0.8038 0.5560 0.5906 0.030 Uiso 1 1 calc R U
C13 C 0.7051(3) 0.5858(2) 0.49252(16) 0.0224(5) Uani 1 1 d . .
C14 C 0.6618(2) 0.6579(2) 0.53797(16) 0.0244(6) Uani 1 1 d . .
C15 C 0.5637(3) 0.6783(2) 0.50253(17) 0.0253(6) Uani 1 1 d . .
C16 C 0.5015(2) 0.6290(2) 0.41624(17) 0.0257(6) Uani 1 1 d . .
C17 C 0.5421(3) 0.5543(2) 0.37048(16) 0.0267(6) Uani 1 1 d . .
C18 C 0.6403(3) 0.5341(2) 0.40716(17) 0.0269(6) Uani 1 1 d . .
C19 C 0.3770(3) 0.7452(3) 0.4090(2) 0.0489(9) Uani 1 1 d . .
H19A H 0.3235 0.7191 0.4483 0.073 Uiso 1 1 calc R U
H19B H 0.3268 0.7573 0.3629 0.073 Uiso 1 1 calc R U
H19C H 0.4620 0.8267 0.4389 0.073 Uiso 1 1 calc R U
C20 C 0.4623(3) 0.1962(3) -0.07960(18) 0.0274(6) Uani 1 1 d . .
H20A H 0.4968 0.2488 -0.0195 0.033 Uiso 1 1 calc R U
H20B H 0.5288 0.2409 -0.1089 0.033 Uiso 1 1 calc R U
C21 C 0.4400(3) 0.0633(3) -0.0872(2) 0.0409(8) Uani 1 1 d . .
H21A H 0.3778 0.0219 -0.0554 0.061 Uiso 1 1 calc R U
H21B H 0.5261 0.0705 -0.0645 0.061 Uiso 1 1 calc R U
H21C H 0.4017 0.0108 -0.1467 0.061 Uiso 1 1 calc R U
C22 C 0.2229(3) 0.2527(4) -0.27991(19) 0.0460(9) Uani 1 1 d . .
H22A H 0.2858 0.3445 -0.2745 0.055 Uiso 1 1 calc R U
H22B H 0.1377 0.2231 -0.3223 0.055 Uiso 1 1 calc R U
C23 C 0.2806(5) 0.1746(3) -0.3106(2) 0.0680(13) Uani 1 1 d . .
H23A H 0.3744 0.2164 -0.2769 0.102 Uiso 1 1 calc R U
H23B H 0.2770 0.1680 -0.3699 0.102 Uiso 1 1 calc R U
H23C H 0.2288 0.0876 -0.3054 0.102 Uiso 1 1 calc R U
C24 C 0.2347(2) 0.3104(2) -0.03466(16) 0.0200(5) Uani 1 1 d . .
H24 H 0.1441 0.2297 -0.0514 0.024 Uiso 1 1 calc R U
C25 C 0.2969(2) 0.2162(2) 0.07178(16) 0.0195(5) Uani 1 1 d . .
C26 C 0.3864(3) 0.2416(2) 0.14730(17) 0.0261(6) Uani 1 1 d . .
H26 H 0.4576 0.3280 0.1767 0.031 Uiso 1 1 calc R U
C27 C 0.3729(3) 0.1425(3) 0.17996(19) 0.0350(7) Uani 1 1 d . .
H27 H 0.4337 0.1618 0.2320 0.042 Uiso 1 1 calc R U
C28 C 0.2709(3) 0.0148(3) 0.13709(19) 0.0320(7) Uani 1 1 d . .
H28 H 0.2617 -0.0535 0.1592 0.038 Uiso 1 1 calc R U
C29 C 0.1838(3) -0.0103(2) 0.06222(17) 0.0267(6) Uani 1 1 d . .
H29 H 0.1139 -0.0971 0.0324 0.032 Uiso 1 1 calc R U
C30 C 0.1955(3) 0.0882(2) 0.02922(16) 0.0235(6) Uani 1 1 d . .
H30 H 0.1340 0.0683 -0.0227 0.028 Uiso 1 1 calc R U
C31 C 0.2156(3) 0.4278(2) -0.02424(17) 0.0225(5) Uani 1 1 d . .
H31A H 0.3043 0.5088 0.0016 0.027 Uiso 1 1 calc R U
H31B H 0.1767 0.4286 -0.0804 0.027 Uiso 1 1 calc R U
C32 C 0.1242(2) 0.4232(2) 0.03032(16) 0.0198(5) Uani 1 1 d . .
C33 C -0.0139(3) 0.3593(2) -0.00347(15) 0.0200(5) Uani 1 1 d . .
C34 C -0.1019(2) 0.3525(2) 0.04373(16) 0.0190(5) Uani 1 1 d . .
C35 C -0.0565(2) 0.4113(2) 0.13055(15) 0.0188(5) Uani 1 1 d . .
C36 C 0.0830(2) 0.4747(2) 0.16447(16) 0.0204(5) Uani 1 1 d . .
C37 C 0.1686(2) 0.4811(2) 0.11679(16) 0.0211(5) Uani 1 1 d . .
C38 C -0.2787(3) 0.3283(3) 0.16009(18) 0.0328(7) Uani 1 1 d . .
H38A H -0.3240 0.3464 0.1151 0.049 Uiso 1 1 calc R U
H38B H -0.3106 0.3395 0.2096 0.049 Uiso 1 1 calc R U
H38C H -0.2988 0.2390 0.1405 0.049 Uiso 1 1 calc R U
C39 C 1.4407(3) 0.9594(3) 0.6570(3) 0.0587(11) Uani 1 1 d . .
H39A H 1.4193 1.0219 0.6416 0.088 Uiso 1 1 calc R U
H39B H 1.5094 0.9581 0.6314 0.088 Uiso 1 1 calc R U
H39C H 1.4748 0.9847 0.7185 0.088 Uiso 1 1 calc R U
H1 H 0.977(2) 0.605(2) 0.4468(16) 0.013(6) Uiso 1 1 d . .
H4 H -0.095(3) 0.439(3) 0.235(2) 0.042(9) Uiso 1 1 d . .
H3 H 0.388(3) 0.392(3) 0.0694(18) 0.027(8) Uiso 1 1 d . .
H2 H 0.375(3) 0.612(3) 0.326(2) 0.049(11) Uiso 1 1 d . .

loop_
_atom_site_aniso_label
_atom_site_aniso_U_11
_atom_site_aniso_U_22
_atom_site_aniso_U_33
_atom_site_aniso_U_23
_atom_site_aniso_U_13
_atom_site_aniso_U_12
P1 0.0283(4) 0.0213(3) 0.0223(4) 0.0071(3) 0.0088(3) 0.0159(3)
F1 0.0342(9) 0.0363(9) 0.0236(9) -0.0016(7) 0.0019(7) 0.0164(8)
O1 0.0402(11) 0.0254(9) 0.0254(10) 0.0090(8) 0.0108(9) 0.0225(9)
N1 0.0423(14) 0.0161(11) 0.0253(13) 0.0074(10) 0.0153(11) 0.0144(11)
C1 0.0380(19) 0.050(2) 0.096(3) 0.010(2) 0.034(2) 0.0246(17)
P2 0.0214(3) 0.0224(3) 0.0203(3) 0.0090(3) 0.0085(3) 0.0127(3)
F2 0.0452(10) 0.0515(11) 0.0491(12) 0.0034(9) 0.0126(9) 0.0297(9)
O2 0.0266(10) 0.0257(9) 0.0439(13) 0.0104(9) 0.0141(9) 0.0153(8)
N2 0.0272(13) 0.0461(15) 0.0331(16) 0.0078(13) 0.0032(12) 0.0212(12)
F3 0.0554(11) 0.0584(11) 0.0238(10) 0.0070(8) 0.0044(8) 0.0326(10)
O3 0.0363(10) 0.0243(9) 0.0241(10) 0.0082(8) 0.0121(8) 0.0194(8)
N3 0.0234(11) 0.0161(10) 0.0228(12) 0.0073(9) 0.0060(10) 0.0083(10)
C3 0.0355(15) 0.0223(13) 0.0269(15) 0.0013(11) 0.0085(12) 0.0176(12)
F4 0.0591(11) 0.0458(10) 0.0285(10) 0.0052(8) 0.0132(8) 0.0375(9)
O4 0.0271(10) 0.0256(9) 0.0331(11) 0.0134(8) 0.0147(9) 0.0140(8)
N4 0.0226(11) 0.0272(11) 0.0211(13) 0.0080(10) 0.0071(10) 0.0144(10)
C4 0.0439(17) 0.0420(17) 0.0297(17) 0.0044(13) 0.0137(14) 0.0282(15)
F5 0.0334(8) 0.0250(7) 0.0192(8) 0.0070(6) 0.0071(7) 0.0148(7)
O5 0.0196(8) 0.0205(8) 0.0239(10) 0.0028(7) 0.0042(7) 0.0110(7)
C5 0.0275(13) 0.0179(12) 0.0212(14) 0.0067(10) 0.0094(11) 0.0125(11)
F6 0.0273(8) 0.0357(9) 0.0320(9) 0.0090(7) 0.0051(7) 0.0149(7)
O6 0.0275(10) 0.0522(12) 0.0215(10) 0.0144(9) 0.0086(8) 0.0244(10)
C6 0.0197(12) 0.0219(12) 0.0229(14) 0.0093(10) 0.0057(11) 0.0112(11)
F7 0.0241(8) 0.0351(8) 0.0220(8) 0.0015(7) 0.0040(6) 0.0147(7)
C7 0.0371(15) 0.0226(13) 0.0237(15) 0.0085(11) 0.0118(12) 0.0131(12)
F8 0.0185(7) 0.0301(8) 0.0320(9) 0.0050(7) 0.0064(7) 0.0113(7)
C8 0.0433(17) 0.0205(13) 0.0415(18) 0.0132(13) 0.0175(15) 0.0125(13)
C9 0.0369(16) 0.0338(15) 0.0423(18) 0.0236(14) 0.0200(14) 0.0170(14)
C10 0.0376(16) 0.0394(16) 0.0340(17) 0.0177(13) 0.0219(14) 0.0198(14)
C11 0.0345(15) 0.0277(14) 0.0338(17) 0.0098(12) 0.0162(13) 0.0182(13)
C12 0.0294(14) 0.0179(12) 0.0285(15) 0.0108(11) 0.0102(12) 0.0107(11)
C13 0.0242(13) 0.0146(11) 0.0257(14) 0.0093(10) 0.0101(11) 0.0060(10)
C14 0.0206(13) 0.0211(12) 0.0209(14) 0.0053(10) 0.0041(11) 0.0039(11)
C15 0.0239(13) 0.0229(13) 0.0270(15) 0.0029(11) 0.0115(12) 0.0111(11)
C16 0.0186(12) 0.0255(13) 0.0296(15) 0.0128(11) 0.0088(11) 0.0067(11)
C17 0.0294(14) 0.0274(13) 0.0170(14) 0.0069(11) 0.0074(11) 0.0097(12)
C18 0.0311(14) 0.0231(13) 0.0267(15) 0.0093(11) 0.0124(12) 0.0125(12)
C19 0.0460(19) 0.0410(18) 0.060(2) 0.0202(17) 0.0080(17) 0.0231(16)
C20 0.0217(13) 0.0308(14) 0.0314(16) 0.0092(12) 0.0060(12) 0.0153(12)
C21 0.0375(17) 0.0375(16) 0.062(2) 0.0219(16) 0.0165(16) 0.0269(15)
C22 0.0432(18) 0.088(3) 0.0278(17) 0.0324(18) 0.0162(15) 0.0428(19)
C23 0.119(4) 0.0330(17) 0.047(2) 0.0141(16) 0.054(2) 0.026(2)
C24 0.0220(12) 0.0183(12) 0.0234(14) 0.0082(10) 0.0091(11) 0.0119(11)
C25 0.0228(12) 0.0221(12) 0.0237(14) 0.0103(10) 0.0137(11) 0.0159(11)
C26 0.0230(13) 0.0251(13) 0.0311(16) 0.0102(11) 0.0070(12) 0.0127(12)
C27 0.0322(15) 0.0397(16) 0.0345(17) 0.0181(14) 0.0024(13) 0.0193(14)
C28 0.0338(15) 0.0301(14) 0.0408(18) 0.0215(13) 0.0140(14) 0.0183(13)
C29 0.0296(14) 0.0198(12) 0.0333(16) 0.0106(11) 0.0143(12) 0.0123(12)
C30 0.0266(13) 0.0221(12) 0.0223(14) 0.0077(11) 0.0068(11) 0.0126(11)
C31 0.0266(13) 0.0223(12) 0.0268(14) 0.0120(11) 0.0132(11) 0.0155(11)
C32 0.0239(12) 0.0162(11) 0.0271(14) 0.0110(10) 0.0110(11) 0.0137(10)
C33 0.0299(13) 0.0167(11) 0.0173(13) 0.0072(10) 0.0063(11) 0.0143(11)
C34 0.0165(11) 0.0153(11) 0.0246(14) 0.0072(10) 0.0030(10) 0.0082(10)
C35 0.0227(12) 0.0173(11) 0.0215(13) 0.0082(10) 0.0070(11) 0.0131(10)
C36 0.0222(12) 0.0179(11) 0.0195(13) 0.0043(10) 0.0033(10) 0.0105(11)
C37 0.0192(12) 0.0173(11) 0.0276(15) 0.0080(10) 0.0054(11) 0.0101(10)
C38 0.0243(14) 0.0414(16) 0.0274(16) 0.0120(13) 0.0102(12) 0.0116(13)
C39 0.045(2) 0.0373(18) 0.108(3) 0.026(2) 0.044(2) 0.0242(17)

loop_
_atom_type_symbol
_atom_type_description
_atom_type_scat_dispersion_real
_atom_type_scat_dispersion_imag
_atom_type_scat_source
C C 0.0033 0.0016 'International Tables Vol C Tables 4.2.6.8 and 6.1.1.4'
H H 0.0000 0.0000 'International Tables Vol C Tables 4.2.6.8 and 6.1.1.4'
N N 0.0061 0.0033 'International Tables Vol C Tables 4.2.6.8 and 6.1.1.4'
O O 0.0106 0.0060 'International Tables Vol C Tables 4.2.6.8 and 6.1.1.4'
F F 0.0171 0.0103 'International Tables Vol C Tables 4.2.6.8 and 6.1.1.4'
P P 0.1023 0.0942 'International Tables Vol C Tables 4.2.6.8 and 6.1.1.4'

loop_
_geom_angle_atom_site_label_1
_geom_angle_atom_site_label_2
_geom_angle_atom_site_label_3
_geom_angle
O1 P1 O3 110.80(10)
O1 P1 O2 115.57(11)
O3 P1 O2 103.99(10)
O1 P1 C5 113.46(11)
O3 P1 C5 106.66(11)
O2 P1 C5 105.55(11)
C6 N1 C5 125.3(2)
O2 C1 C39 112.9(3)
O4 P2 O6 116.63(10)
O4 P2 O5 114.29(10)
O6 P2 O5 102.28(10)
O4 P2 C24 115.19(11)
O6 P2 C24 101.50(11)
O5 P2 C24 105.19(10)
C1 O2 P1 123.97(19)
C16 N2 C19 125.2(3)
C3 O3 P1 124.18(16)
C25 N3 C24 124.9(2)
O3 C3 C4 107.7(2)
C35 N4 C38 123.3(2)
C20 O5 P2 121.97(15)
N1 C5 C12 111.3(2)
N1 C5 P1 110.81(18)
C12 C5 P1 109.92(16)
C22 O6 P2 120.50(18)
N1 C6 C11 118.7(2)
N1 C6 C7 123.1(2)
C11 C6 C7 118.2(2)
C8 C7 C6 119.5(3)
C9 C8 C7 122.0(3)
C8 C9 C10 118.6(2)
C11 C10 C9 120.2(3)
C10 C11 C6 121.5(3)
C13 C12 C5 111.75(19)
C18 C13 C14 114.7(2)
C18 C13 C12 124.3(2)
C14 C13 C12 121.0(2)
F1 C14 C15 117.9(2)
F1 C14 C13 118.4(2)
C15 C14 C13 123.7(2)
F2 C15 C14 117.8(2)
F2 C15 C16 120.7(2)
C14 C15 C16 121.4(2)
N2 C16 C17 119.5(3)
N2 C16 C15 125.2(3)
C17 C16 C15 115.3(2)
F3 C17 C18 119.9(2)
F3 C17 C16 117.6(2)
C18 C17 C16 122.6(2)
F4 C18 C17 117.9(2)
F4 C18 C13 119.7(2)
C17 C18 C13 122.3(3)
O5 C20 C21 107.4(2)
O6 C22 C23 113.5(3)
N3 C24 C31 109.8(2)
N3 C24 P2 110.80(17)
C31 C24 P2 110.74(16)
N3 C25 C30 123.8(2)
N3 C25 C26 117.9(2)
C30 C25 C26 118.3(2)
C27 C26 C25 120.8(2)
C26 C27 C28 120.5(3)
C29 C28 C27 118.6(2)
C28 C29 C30 121.5(2)
C29 C30 C25 120.4(2)
C32 C31 C24 111.54(19)
C33 C32 C37 114.1(2)
C33 C32 C31 121.7(2)
C37 C32 C31 124.2(2)
F5 C33 C32 118.7(2)
F5 C33 C34 117.4(2)
C32 C33 C34 123.9(2)
F6 C34 C33 117.1(2)
F6 C34 C35 121.2(2)
C33 C34 C35 121.7(2)
N4 C35 C34 126.3(2)
N4 C35 C36 119.4(2)
C34 C35 C36 114.2(2)
F7 C36 C37 118.9(2)
F7 C36 C35 117.7(2)
C37 C36 C35 123.4(2)
F8 C37 C36 117.3(2)
F8 C37 C32 120.0(2)
C36 C37 C32 122.7(2)

loop_
_geom_bond_atom_site_label_1
_geom_bond_atom_site_label_2
_geom_bond_distance
P1 O1 1.4720(17)
P1 O3 1.5701(19)
P1 O2 1.5725(19)
P1 C5 1.815(3)
F1 C14 1.353(3)
N1 C6 1.385(3)
N1 C5 1.447(3)
C1 O2 1.414(4)
C1 C39 1.447(4)
P2 O4 1.4657(18)
P2 O6 1.5723(19)
P2 O5 1.5794(17)
P2 C24 1.818(2)
F2 C15 1.350(3)
N2 C16 1.369(4)
N2 C19 1.434(4)
F3 C17 1.341(3)
O3 C3 1.464(3)
N3 C25 1.386(3)
N3 C24 1.443(3)
C3 C4 1.498(4)
F4 C18 1.356(3)
N4 C35 1.380(3)
N4 C38 1.453(3)
F5 C33 1.356(3)
O5 C20 1.452(3)
C5 C12 1.546(3)
F6 C34 1.352(3)
O6 C22 1.465(3)
C6 C11 1.391(4)
C6 C7 1.397(3)
F7 C36 1.359(3)
C7 C8 1.393(4)
F8 C37 1.355(3)
C8 C9 1.372(4)
C9 C10 1.387(4)
C10 C11 1.382(4)
C12 C13 1.512(4)
C13 C18 1.380(4)
C13 C14 1.385(4)
C14 C15 1.366(4)
C15 C16 1.389(4)
C16 C17 1.387(4)
C17 C18 1.373(4)
C20 C21 1.504(4)
C22 C23 1.479(5)
C24 C31 1.544(3)
C25 C30 1.392(3)
C25 C26 1.395(4)
C26 C27 1.385(4)
C27 C28 1.393(4)
C28 C29 1.373(4)
C29 C30 1.386(3)
C31 C32 1.510(3)
C32 C33 1.383(3)
C32 C37 1.385(4)
C33 C34 1.385(3)
C34 C35 1.391(3)
C35 C36 1.398(3)
C36 C37 1.369(3)
